data_4317607
loop_
_publ_author_name
'Dmitry V. Fomitchev'
'Craig C. McLauchlan'
'R. H. Holm'

_publ_contact_author
;
        R.H. Holm
        Department of Chemistry and Chemical Biology
        Harvard University
        Cambridge, MA 02138
        USA
;
_publ_contact_author_email holm@chemistry.harvard.edu
_publ_contact_author_fax '+1 (617) 496-9289'
_publ_contact_author_phone '+1 (617) 495-0853'
_publ_section_title
;
 Heterometal Cubane-Type MFe3S4 Clusters (M = Mo, V) Trigonally
 Symmetrized with Hydrotris(pyrazolyl)borate(1-) and
 Tris(pyrazolyl)methanesulfonate(1-) Capping Ligands
;
_journal_name_full 'Inorganic Chemistry'
_journal_page_first 958
_journal_page_last 966
_journal_paper_doi 10.1021/ic011106d
_journal_volume 41
_journal_year 2002
_chemical_formula_moiety '(C31 H30 Fe3 N6 O3 S8 V) (C4 H12 N)2'
_chemical_formula_sum 'C39 H54 Fe3 N8 O3 S8 V'
_chemical_formula_weight 1157.87
_chemical_name_systematic
;

  ?

;
_space_group_IT_number 2
_symmetry_cell_setting triclinic
_symmetry_space_group_name_Hall '-P 1'
_symmetry_space_group_name_H-M 'P -1'
_atom_sites_solution_hydrogens geom
_atom_sites_solution_primary direct
_atom_sites_solution_secondary difmap
_audit_creation_method SHELXL-97
_cell_angle_alpha 74.1910(10)
_cell_angle_beta 72.2660(10)
_cell_angle_gamma 88.073(2)
_cell_formula_units_Z 2
_cell_length_a 10.6568(8)
_cell_length_b 16.3387(12)
_cell_length_c 17.3981(13)
_cell_measurement_temperature 213(2)
_cell_volume 2772.2(4)
_computing_cell_refinement 'SMART, Version 5.618 (Bruker AXS, 2000)'
_computing_data_collection 'SMART, Version 5.618 (Bruker AXS, 2000)'
_computing_data_reduction 'SAINT+, Version 6.02 (Bruker AXS, 1999)'
_computing_molecular_graphics SHELXTL
_computing_publication_material 'SHELXL-97 (Sheldrick, 1997)'
_computing_structure_refinement 'SHELXL-97 (Sheldrick, 1997)'
_computing_structure_solution 'SHELXS-97 (Sheldrick, 1990)'
_diffrn_ambient_temperature 213(2)
_diffrn_measured_fraction_theta_full 0.974
_diffrn_measured_fraction_theta_max 0.974
_diffrn_measurement_device_type 'Bruker SMART CCD area detector system'
_diffrn_measurement_method '\o, 0.3 deg/frame'
_diffrn_radiation_monochromator graphite
_diffrn_radiation_source 'fine-focus sealed tube'
_diffrn_radiation_type MoK\a
_diffrn_radiation_wavelength 0.71073
_diffrn_reflns_av_R_equivalents 0.0356
_diffrn_reflns_av_sigmaI/netI 0.0587
_diffrn_reflns_limit_h_max 8
_diffrn_reflns_limit_h_min -13
_diffrn_reflns_limit_k_max 20
_diffrn_reflns_limit_k_min -20
_diffrn_reflns_limit_l_max 20
_diffrn_reflns_limit_l_min -21
_diffrn_reflns_number 16476
_diffrn_reflns_theta_full 26.41
_diffrn_reflns_theta_max 26.41
_diffrn_reflns_theta_min 1.28
_diffrn_standards_decay_% '< 2'
_exptl_absorpt_coefficient_mu 1.274
_exptl_absorpt_correction_type empirical
_exptl_absorpt_process_details 'performed in SADABS'
_exptl_crystal_colour black
_exptl_crystal_density_diffrn 1.387
_exptl_crystal_density_method 'not measured'
_exptl_crystal_description plate
_exptl_crystal_F_000 1194
_exptl_crystal_size_max .370
_exptl_crystal_size_mid .108
_exptl_crystal_size_min .034
_refine_diff_density_max 2.867
_refine_diff_density_min -0.564
_refine_diff_density_rms 0.185
_refine_ls_extinction_method none
_refine_ls_goodness_of_fit_ref 1.833
_refine_ls_hydrogen_treatment riding
_refine_ls_matrix_type full
_refine_ls_number_parameters 561
_refine_ls_number_reflns 11105
_refine_ls_number_restraints 0
_refine_ls_restrained_S_all 1.833
_refine_ls_R_factor_all 0.1137
_refine_ls_R_factor_gt 0.0914
_refine_ls_shift/su_max 0.295
_refine_ls_shift/su_mean 0.055
_refine_ls_structure_factor_coef Fsqd
_refine_ls_weighting_details 'calc w=1/[\s^2^(Fo^2^)+(0.0427P)^2^+6.2170P] where P=(Fo^2^+2Fc^2^)/3'
_refine_ls_weighting_scheme calc
_refine_ls_wR_factor_gt 0.2130
_refine_ls_wR_factor_ref 0.2205
_reflns_number_gt 8851
_reflns_number_total 11105
_reflns_threshold_expression >2sigma(I)
_cod_data_source_file ic011106d_8.cif
_cod_data_source_block '[Me4N]2[10]'
_cod_database_code 4317607

loop_
_symmetry_equiv_pos_as_xyz
'x, y, z'
'-x, -y, -z'

loop_
_atom_site_label
_atom_site_type_symbol
_atom_site_fract_x
_atom_site_fract_y
_atom_site_fract_z
_atom_site_U_iso_or_equiv
_atom_site_adp_type
_atom_site_occupancy
_atom_site_symmetry_multiplicity
_atom_site_calc_flag
_atom_site_refinement_flags
_atom_site_disorder_assembly
_atom_site_disorder_group
Fe1 Fe 0.71623(10) 0.79664(7) 0.14766(7) 0.0263(3) Uani 1 1 d . . .
Fe3 Fe 0.62044(11) 0.71913(7) 0.05631(7) 0.0263(3) Uani 1 1 d . . .
Fe2 Fe 0.70917(11) 0.62575(7) 0.17973(7) 0.0267(3) Uani 1 1 d . . .
V1 V 0.47576(11) 0.70609(8) 0.22085(7) 0.0211(3) Uani 1 1 d . . .
S1 S 0.65152(18) 0.70125(13) 0.27541(12) 0.0269(4) Uani 1 1 d . . .
S2 S 0.52069(19) 0.59822(12) 0.15339(12) 0.0269(4) Uani 1 1 d . . .
S3 S 0.53139(18) 0.82997(12) 0.10739(12) 0.0257(4) Uani 1 1 d . . .
S4 S 0.83270(19) 0.72093(14) 0.06125(13) 0.0328(5) Uani 1 1 d . . .
S5 S 0.0011(2) 0.68831(14) 0.43431(13) 0.0367(5) Uani 1 1 d . . .
S6 S 0.8534(2) 0.90730(15) 0.13360(15) 0.0382(5) Uani 1 1 d . . .
S7 S 0.8287(2) 0.51087(15) 0.20976(14) 0.0396(5) Uani 1 1 d . . .
S8 S 0.6403(3) 0.72497(16) -0.07973(14) 0.0479(6) Uani 1 1 d . . .
N2 N 0.3686(6) 0.6106(4) 0.3352(4) 0.0274(14) Uani 1 1 d . . .
N3 N 0.2772(6) 0.7055(4) 0.2100(4) 0.0284(14) Uani 1 1 d . . .
N1 N 0.3759(6) 0.7853(4) 0.3016(4) 0.0277(14) Uani 1 1 d . . .
N5 N 0.2411(6) 0.6167(4) 0.3832(4) 0.0259(14) Uani 1 1 d . . .
N6 N 0.1637(6) 0.7040(4) 0.2746(4) 0.0270(14) Uani 1 1 d . . .
N4 N 0.2507(6) 0.7668(4) 0.3573(4) 0.0276(14) Uani 1 1 d . . .
N7 N 0.7864(7) 0.0023(5) 0.8676(5) 0.0411(18) Uani 1 1 d . . .
N8 N 0.1687(6) 0.4248(4) 0.2443(4) 0.0313(15) Uani 1 1 d . . .
O1 O 0.0216(6) 0.6772(4) 0.5139(4) 0.0454(16) Uani 1 1 d . . .
O2 O -0.0583(5) 0.6162(4) 0.4238(4) 0.0420(15) Uani 1 1 d . . .
O3 O -0.0462(6) 0.7696(4) 0.4011(4) 0.0435(15) Uani 1 1 d . . .
C1 C 0.4033(8) 0.5358(5) 0.3738(5) 0.0278(17) Uani 1 1 d . . .
H1A H 0.4866 0.5140 0.3559 0.033 Uiso 1 1 calc R . .
C2 C 0.3005(8) 0.4929(5) 0.4448(5) 0.0319(18) Uani 1 1 d . . .
H2A H 0.3011 0.4388 0.4814 0.038 Uiso 1 1 calc R . .
C3 C 0.2005(8) 0.5463(5) 0.4490(5) 0.0276(17) Uani 1 1 d . . .
H3A H 0.1175 0.5364 0.4903 0.033 Uiso 1 1 calc R . .
C4 C 0.2375(7) 0.7109(5) 0.1433(5) 0.0299(17) Uani 1 1 d . . .
H4A H 0.2945 0.7131 0.0895 0.036 Uiso 1 1 calc R . .
C5 C 0.1020(8) 0.7128(5) 0.1635(5) 0.0332(19) Uani 1 1 d . . .
H5A H 0.0514 0.7169 0.1269 0.040 Uiso 1 1 calc R . .
C6 C 0.0564(8) 0.7077(5) 0.2464(6) 0.0347(19) Uani 1 1 d . . .
H6A H -0.0325 0.7068 0.2785 0.042 Uiso 1 1 calc R . .
C7 C 0.4221(8) 0.8520(5) 0.3172(5) 0.0316(18) Uani 1 1 d . . .
H7A H 0.5064 0.8791 0.2888 0.038 Uiso 1 1 calc R . .
C8 C 0.3287(9) 0.8757(6) 0.3807(6) 0.042(2) Uani 1 1 d . . .
H8A H 0.3377 0.9213 0.4022 0.050 Uiso 1 1 calc R . .
C9 C 0.2209(8) 0.8208(6) 0.4067(5) 0.037(2) Uani 1 1 d . . .
H9A H 0.1421 0.8205 0.4499 0.044 Uiso 1 1 calc R . .
C10 C 0.1748(7) 0.6943(5) 0.3581(5) 0.0273(17) Uani 1 1 d . . .
C11 C 0.7558(9) 0.9550(6) 0.2102(6) 0.038(2) Uani 1 1 d . . .
C12 C 0.7549(10) 0.9274(6) 0.2938(6) 0.047(2) Uani 1 1 d . . .
H12A H 0.8065 0.8824 0.3108 0.056 Uiso 1 1 calc R . .
C13 C 0.6769(12) 0.9673(7) 0.3516(7) 0.058(3) Uani 1 1 d . . .
H13A H 0.6788 0.9493 0.4073 0.070 Uiso 1 1 calc R . .
C14 C 0.5966(11) 1.0325(7) 0.3303(7) 0.054(3) Uani 1 1 d . . .
C15 C 0.5982(11) 1.0582(6) 0.2467(7) 0.058(3) Uani 1 1 d . . .
H15A H 0.5436 1.1014 0.2302 0.069 Uiso 1 1 calc R . .
C16 C 0.6770(10) 1.0221(6) 0.1885(6) 0.051(2) Uani 1 1 d . . .
H16A H 0.6785 1.0428 0.1323 0.061 Uiso 1 1 calc R . .
C17 C 0.5092(14) 1.0756(8) 0.3947(9) 0.087(4) Uani 1 1 d . . .
H17A H 0.4609 1.1192 0.3673 0.130 Uiso 1 1 calc R . .
H17B H 0.5643 1.1013 0.4181 0.130 Uiso 1 1 calc R . .
H17C H 0.4475 1.0333 0.4394 0.130 Uiso 1 1 calc R . .
C18 C 0.7139(8) 0.4348(5) 0.2942(5) 0.0358(19) Uani 1 1 d . . .
C19 C 0.6323(8) 0.3828(6) 0.2791(5) 0.037(2) Uani 1 1 d . . .
H19A H 0.6358 0.3863 0.2236 0.044 Uiso 1 1 calc R . .
C20 C 0.5430(9) 0.3237(6) 0.3464(6) 0.042(2) Uani 1 1 d . . .
H20A H 0.4873 0.2883 0.3351 0.050 Uiso 1 1 calc R . .
C21 C 0.5351(9) 0.3163(6) 0.4286(6) 0.042(2) Uani 1 1 d . . .
C22 C 0.6179(10) 0.3692(7) 0.4433(6) 0.049(2) Uani 1 1 d . . .
H22A H 0.6132 0.3659 0.4989 0.059 Uiso 1 1 calc R . .
C23 C 0.7072(10) 0.4267(6) 0.3784(6) 0.047(2) Uani 1 1 d . . .
H23A H 0.7642 0.4609 0.3901 0.056 Uiso 1 1 calc R . .
C24 C 0.4369(11) 0.2547(7) 0.5010(7) 0.061(3) Uani 1 1 d . . .
H24A H 0.3864 0.2231 0.4796 0.092 Uiso 1 1 calc R . .
H24B H 0.3777 0.2860 0.5359 0.092 Uiso 1 1 calc R . .
H24C H 0.4834 0.2154 0.5341 0.092 Uiso 1 1 calc R . .
C25 C 0.4774(10) 0.6932(6) -0.0699(5) 0.041(2) Uani 1 1 d . . .
C26 C 0.4417(10) 0.6083(6) -0.0593(6) 0.045(2) Uani 1 1 d . . .
H26A H 0.5050 0.5671 -0.0561 0.054 Uiso 1 1 calc R . .
C27 C 0.3172(10) 0.5839(7) -0.0533(6) 0.048(2) Uani 1 1 d . . .
H27A H 0.2976 0.5260 -0.0457 0.058 Uiso 1 1 calc R . .
C28 C 0.2177(11) 0.6410(8) -0.0579(6) 0.061(3) Uani 1 1 d . . .
C29 C 0.2527(13) 0.7256(9) -0.0678(7) 0.069(4) Uani 1 1 d . . .
H29A H 0.1881 0.7662 -0.0694 0.083 Uiso 1 1 calc R . .
C30 C 0.3809(12) 0.7526(7) -0.0754(6) 0.056(3) Uani 1 1 d . . .
H30A H 0.4016 0.8106 -0.0841 0.068 Uiso 1 1 calc R . .
C31 C 0.0835(12) 0.6161(11) -0.0528(9) 0.093(5) Uani 1 1 d . . .
H31A H 0.0766 0.5552 -0.0456 0.139 Uiso 1 1 calc R . .
H31B H 0.0650 0.6464 -0.1041 0.139 Uiso 1 1 calc R . .
H31C H 0.0204 0.6302 -0.0054 0.139 Uiso 1 1 calc R . .
C32 C 0.6584(10) -0.0309(7) 0.8669(7) 0.060(3) Uani 1 1 d . . .
H32A H 0.6732 -0.0538 0.8191 0.089 Uiso 1 1 calc R . .
H32B H 0.5985 0.0150 0.8627 0.089 Uiso 1 1 calc R . .
H32C H 0.6201 -0.0755 0.9183 0.089 Uiso 1 1 calc R . .
C33 C 0.7610(11) 0.0364(8) 0.9411(7) 0.063(3) Uani 1 1 d . . .
H33A H 0.8434 0.0584 0.9427 0.094 Uiso 1 1 calc R . .
H33B H 0.7224 -0.0087 0.9921 0.094 Uiso 1 1 calc R . .
H33C H 0.7005 0.0819 0.9369 0.094 Uiso 1 1 calc R . .
C34 C 0.8775(10) -0.0668(7) 0.8766(8) 0.065(3) Uani 1 1 d . . .
H34A H 0.9603 -0.0441 0.8770 0.098 Uiso 1 1 calc R . .
H34B H 0.8936 -0.0915 0.8300 0.098 Uiso 1 1 calc R . .
H34C H 0.8388 -0.1102 0.9289 0.098 Uiso 1 1 calc R . .
C35 C 0.8442(11) 0.0718(7) 0.7913(6) 0.057(3) Uani 1 1 d . . .
H35A H 0.9274 0.0928 0.7925 0.086 Uiso 1 1 calc R . .
H35B H 0.7842 0.1177 0.7886 0.086 Uiso 1 1 calc R . .
H35C H 0.8592 0.0508 0.7423 0.086 Uiso 1 1 calc R . .
C36 C 0.1157(10) 0.4862(6) 0.2948(6) 0.044(2) Uani 1 1 d . . .
H36A H 0.0366 0.5095 0.2829 0.066 Uiso 1 1 calc R . .
H36B H 0.1815 0.5321 0.2802 0.066 Uiso 1 1 calc R . .
H36C H 0.0947 0.4569 0.3541 0.066 Uiso 1 1 calc R . .
C37 C 0.2920(9) 0.3881(7) 0.2620(7) 0.048(2) Uani 1 1 d . . .
H37A H 0.3579 0.4338 0.2479 0.072 Uiso 1 1 calc R . .
H37B H 0.3261 0.3490 0.2284 0.072 Uiso 1 1 calc R . .
H37C H 0.2714 0.3578 0.3210 0.072 Uiso 1 1 calc R . .
C38 C 0.0689(9) 0.3545(6) 0.2655(6) 0.045(2) Uani 1 1 d . . .
H38A H -0.0106 0.3777 0.2541 0.068 Uiso 1 1 calc R . .
H38B H 0.0482 0.3241 0.3245 0.068 Uiso 1 1 calc R . .
H38C H 0.1037 0.3156 0.2318 0.068 Uiso 1 1 calc R . .
C39 C 0.2014(9) 0.4700(6) 0.1530(5) 0.044(2) Uani 1 1 d . . .
H39A H 0.1226 0.4937 0.1411 0.066 Uiso 1 1 calc R . .
H39B H 0.2352 0.4301 0.1203 0.066 Uiso 1 1 calc R . .
H39C H 0.2678 0.5155 0.1385 0.066 Uiso 1 1 calc R . .

loop_
_atom_site_aniso_label
_atom_site_aniso_U_11
_atom_site_aniso_U_22
_atom_site_aniso_U_33
_atom_site_aniso_U_23
_atom_site_aniso_U_13
_atom_site_aniso_U_12
Fe1 0.0219(6) 0.0281(6) 0.0281(6) -0.0081(5) -0.0060(5) -0.0014(4)
Fe3 0.0267(6) 0.0287(6) 0.0215(5) -0.0063(5) -0.0048(4) 0.0000(4)
Fe2 0.0236(6) 0.0286(6) 0.0270(6) -0.0072(5) -0.0074(5) 0.0037(4)
V1 0.0175(6) 0.0238(7) 0.0203(6) -0.0043(5) -0.0047(5) -0.0004(5)
S1 0.0230(9) 0.0342(11) 0.0243(9) -0.0083(8) -0.0080(8) 0.0010(8)
S2 0.0273(10) 0.0256(10) 0.0276(10) -0.0077(8) -0.0079(8) 0.0003(8)
S3 0.0245(9) 0.0248(10) 0.0241(9) -0.0028(8) -0.0055(8) 0.0003(7)
S4 0.0232(10) 0.0402(12) 0.0311(11) -0.0113(9) -0.0012(8) 0.0028(8)
S5 0.0236(10) 0.0410(12) 0.0328(11) -0.0023(9) 0.0025(9) 0.0029(9)
S6 0.0278(11) 0.0407(12) 0.0456(13) -0.0140(10) -0.0077(10) -0.0075(9)
S7 0.0334(12) 0.0415(13) 0.0419(12) -0.0091(10) -0.0122(10) 0.0142(9)
S8 0.0661(17) 0.0481(14) 0.0268(11) -0.0135(10) -0.0068(11) -0.0063(12)
N2 0.022(3) 0.029(4) 0.029(3) -0.007(3) -0.007(3) 0.002(3)
N3 0.026(3) 0.028(4) 0.027(3) -0.004(3) -0.004(3) -0.002(3)
N1 0.020(3) 0.033(4) 0.025(3) -0.004(3) -0.004(3) -0.002(3)
N5 0.021(3) 0.025(3) 0.030(3) -0.006(3) -0.007(3) 0.001(3)
N6 0.023(3) 0.029(4) 0.025(3) 0.000(3) -0.008(3) 0.001(3)
N4 0.028(3) 0.027(3) 0.026(3) -0.007(3) -0.004(3) 0.000(3)
N7 0.038(4) 0.033(4) 0.048(5) 0.004(3) -0.019(4) -0.002(3)
N8 0.030(4) 0.034(4) 0.034(4) -0.011(3) -0.014(3) 0.004(3)
O1 0.036(3) 0.056(4) 0.032(3) -0.007(3) 0.002(3) 0.004(3)
O2 0.026(3) 0.040(4) 0.047(4) 0.000(3) -0.002(3) -0.006(3)
O3 0.029(3) 0.042(4) 0.047(4) -0.006(3) 0.001(3) 0.011(3)
C1 0.026(4) 0.030(4) 0.027(4) -0.005(3) -0.009(3) 0.002(3)
C2 0.034(5) 0.028(4) 0.028(4) -0.001(3) -0.008(4) -0.001(3)
C3 0.027(4) 0.031(4) 0.020(4) -0.003(3) -0.003(3) -0.003(3)
C4 0.026(4) 0.037(5) 0.023(4) -0.004(3) -0.005(3) -0.005(3)
C5 0.028(4) 0.040(5) 0.036(5) -0.007(4) -0.020(4) 0.000(4)
C6 0.023(4) 0.034(5) 0.044(5) -0.004(4) -0.012(4) -0.001(3)
C7 0.026(4) 0.034(5) 0.034(4) -0.008(4) -0.009(3) -0.003(3)
C8 0.037(5) 0.045(5) 0.048(5) -0.027(5) -0.006(4) -0.003(4)
C9 0.033(5) 0.041(5) 0.033(5) -0.018(4) 0.001(4) 0.002(4)
C10 0.027(4) 0.026(4) 0.025(4) -0.003(3) -0.005(3) -0.001(3)
C11 0.038(5) 0.036(5) 0.042(5) -0.012(4) -0.012(4) -0.008(4)
C12 0.048(6) 0.046(6) 0.048(6) -0.010(5) -0.019(5) -0.002(4)
C13 0.081(8) 0.051(6) 0.040(6) -0.004(5) -0.020(6) -0.013(6)
C14 0.062(7) 0.047(6) 0.054(6) -0.025(5) -0.007(5) -0.006(5)
C15 0.065(7) 0.035(5) 0.071(8) -0.014(5) -0.019(6) 0.008(5)
C16 0.064(7) 0.040(5) 0.042(6) -0.009(5) -0.010(5) 0.007(5)
C17 0.095(10) 0.062(8) 0.089(10) -0.034(7) 0.001(8) 0.000(7)
C18 0.036(5) 0.036(5) 0.038(5) -0.010(4) -0.016(4) 0.014(4)
C19 0.042(5) 0.042(5) 0.032(5) -0.016(4) -0.017(4) 0.011(4)
C20 0.049(6) 0.039(5) 0.045(5) -0.012(4) -0.025(5) 0.005(4)
C21 0.052(6) 0.036(5) 0.039(5) -0.010(4) -0.018(4) 0.015(4)
C22 0.058(6) 0.062(7) 0.029(5) -0.011(5) -0.018(5) 0.000(5)
C23 0.056(6) 0.054(6) 0.042(5) -0.019(5) -0.026(5) 0.005(5)
C24 0.073(8) 0.059(7) 0.047(6) -0.012(5) -0.013(6) -0.002(6)
C25 0.061(6) 0.044(5) 0.020(4) -0.011(4) -0.014(4) 0.007(4)
C26 0.055(6) 0.044(6) 0.034(5) -0.010(4) -0.010(4) 0.009(4)
C27 0.051(6) 0.055(6) 0.036(5) -0.022(5) -0.001(4) 0.002(5)
C28 0.066(7) 0.085(9) 0.040(6) -0.041(6) -0.008(5) 0.005(6)
C29 0.087(9) 0.097(10) 0.048(6) -0.045(7) -0.038(6) 0.052(7)
C30 0.095(9) 0.043(6) 0.045(6) -0.020(5) -0.037(6) 0.028(6)
C31 0.062(8) 0.155(15) 0.091(10) -0.086(11) -0.021(7) 0.024(9)
C32 0.045(6) 0.057(7) 0.073(8) -0.007(6) -0.022(5) -0.007(5)
C33 0.058(7) 0.075(8) 0.055(7) -0.014(6) -0.022(6) 0.005(6)
C34 0.047(6) 0.044(6) 0.095(9) -0.006(6) -0.021(6) 0.008(5)
C35 0.058(7) 0.051(6) 0.049(6) 0.014(5) -0.018(5) -0.019(5)
C36 0.052(6) 0.048(6) 0.043(5) -0.024(5) -0.019(4) 0.008(4)
C37 0.033(5) 0.058(6) 0.061(6) -0.017(5) -0.027(5) 0.006(4)
C38 0.039(5) 0.040(5) 0.058(6) -0.015(5) -0.016(5) 0.000(4)
C39 0.047(6) 0.049(6) 0.030(5) -0.003(4) -0.010(4) 0.005(4)

loop_
_atom_type_symbol
_atom_type_description
_atom_type_scat_dispersion_real
_atom_type_scat_dispersion_imag
_atom_type_scat_source
C C 0.0033 0.0016 'International Tables Vol C Tables 4.2.6.8 and 6.1.1.4'
H H 0.0000 0.0000 'International Tables Vol C Tables 4.2.6.8 and 6.1.1.4'
N N 0.0061 0.0033 'International Tables Vol C Tables 4.2.6.8 and 6.1.1.4'
O O 0.0106 0.0060 'International Tables Vol C Tables 4.2.6.8 and 6.1.1.4'
S S 0.1246 0.1234 'International Tables Vol C Tables 4.2.6.8 and 6.1.1.4'
V V 0.3005 0.5294 'International Tables Vol C Tables 4.2.6.8 and 6.1.1.4'
Fe Fe 0.3463 0.8444 'International Tables Vol C Tables 4.2.6.8 and 6.1.1.4'

loop_
_geom_angle_atom_site_label_1
_geom_angle_atom_site_label_2
_geom_angle_atom_site_label_3
_geom_angle
_geom_angle_site_symmetry_1
_geom_angle_site_symmetry_3
_geom_angle_publ_flag
S1 Fe1 S4 104.31(9) . . ?
S1 Fe1 S6 115.94(9) . . ?
S4 Fe1 S6 106.48(9) . . ?
S1 Fe1 S3 107.08(8) . . ?
S4 Fe1 S3 104.70(8) . . ?
S6 Fe1 S3 116.99(9) . . ?
S1 Fe1 Fe2 53.50(6) . . ?
S4 Fe1 Fe2 53.61(6) . . ?
S6 Fe1 Fe2 140.35(8) . . ?
S3 Fe1 Fe2 102.03(7) . . ?
S1 Fe1 Fe3 101.52(7) . . ?
S4 Fe1 Fe3 53.99(6) . . ?
S6 Fe1 Fe3 141.78(8) . . ?
S3 Fe1 Fe3 53.60(6) . . ?
Fe2 Fe1 Fe3 59.50(4) . . ?
S1 Fe1 V1 54.33(6) . . ?
S4 Fe1 V1 102.87(7) . . ?
S6 Fe1 V1 150.64(8) . . ?
S3 Fe1 V1 54.61(6) . . ?
Fe2 Fe1 V1 60.86(4) . . ?
Fe3 Fe1 V1 60.60(4) . . ?
S2 Fe3 S3 106.77(8) . . ?
S2 Fe3 S8 115.61(9) . . ?
S3 Fe3 S8 118.91(10) . . ?
S2 Fe3 S4 105.28(8) . . ?
S3 Fe3 S4 103.75(8) . . ?
S8 Fe3 S4 105.00(10) . . ?
S2 Fe3 Fe2 54.04(6) . . ?
S3 Fe3 Fe2 102.46(7) . . ?
S8 Fe3 Fe2 137.76(9) . . ?
S4 Fe3 Fe2 53.55(6) . . ?
S2 Fe3 Fe1 102.04(7) . . ?
S3 Fe3 Fe1 53.68(6) . . ?
S8 Fe3 Fe1 141.08(8) . . ?
S4 Fe3 Fe1 52.91(6) . . ?
Fe2 Fe3 Fe1 59.94(4) . . ?
S2 Fe3 V1 54.26(6) . . ?
S3 Fe3 V1 54.62(6) . . ?
S8 Fe3 V1 152.94(9) . . ?
S4 Fe3 V1 102.01(7) . . ?
Fe2 Fe3 V1 61.00(4) . . ?
Fe1 Fe3 V1 60.60(4) . . ?
S1 Fe2 S7 116.24(9) . . ?
S1 Fe2 S4 103.93(9) . . ?
S7 Fe2 S4 108.76(9) . . ?
S1 Fe2 S2 106.34(8) . . ?
S7 Fe2 S2 114.93(9) . . ?
S4 Fe2 S2 105.61(8) . . ?
S1 Fe2 Fe3 102.28(7) . . ?
S7 Fe2 Fe3 141.22(8) . . ?
S4 Fe2 Fe3 54.39(6) . . ?
S2 Fe2 Fe3 53.54(6) . . ?
S1 Fe2 Fe1 53.35(6) . . ?
S7 Fe2 Fe1 142.58(8) . . ?
S4 Fe2 Fe1 53.36(6) . . ?
S2 Fe2 Fe1 102.16(7) . . ?
Fe3 Fe2 Fe1 60.56(4) . . ?
S1 Fe2 V1 54.26(6) . . ?
S7 Fe2 V1 148.65(8) . . ?
S4 Fe2 V1 102.59(7) . . ?
S2 Fe2 V1 54.12(6) . . ?
Fe3 Fe2 V1 60.92(4) . . ?
Fe1 Fe2 V1 60.77(4) . . ?
N2 V1 N1 78.2(2) . . ?
N2 V1 N3 77.5(2) . . ?
N1 V1 N3 78.3(2) . . ?
N2 V1 S1 88.46(18) . . ?
N1 V1 S1 88.63(17) . . ?
N3 V1 S1 162.42(18) . . ?
N2 V1 S2 88.29(18) . . ?
N1 V1 S2 162.53(18) . . ?
N3 V1 S2 88.08(18) . . ?
S1 V1 S2 102.21(8) . . ?
N2 V1 S3 162.61(18) . . ?
N1 V1 S3 88.43(18) . . ?
N3 V1 S3 88.95(17) . . ?
S1 V1 S3 102.48(8) . . ?
S2 V1 S3 102.29(8) . . ?
N2 V1 Fe1 140.25(17) . . ?
N1 V1 Fe1 98.73(17) . . ?
N3 V1 Fe1 141.35(17) . . ?
S1 V1 Fe1 51.79(6) . . ?
S2 V1 Fe1 98.73(7) . . ?
S3 V1 Fe1 52.40(6) . . ?
N2 V1 Fe3 140.18(18) . . ?
N1 V1 Fe3 140.75(17) . . ?
N3 V1 Fe3 99.46(17) . . ?
S1 V1 Fe3 98.10(7) . . ?
S2 V1 Fe3 51.91(6) . . ?
S3 V1 Fe3 52.34(6) . . ?
Fe1 V1 Fe3 58.80(4) . . ?
N2 V1 Fe2 99.07(17) . . ?
N1 V1 Fe2 140.49(17) . . ?
N3 V1 Fe2 140.32(18) . . ?
S1 V1 Fe2 51.86(6) . . ?
S2 V1 Fe2 52.24(6) . . ?
S3 V1 Fe2 98.32(7) . . ?
Fe1 V1 Fe2 58.37(4) . . ?
Fe3 V1 Fe2 58.08(4) . . ?
Fe1 S1 Fe2 73.16(7) . . ?
Fe1 S1 V1 73.88(7) . . ?
Fe2 S1 V1 73.87(7) . . ?
Fe3 S2 Fe2 72.43(7) . . ?
Fe3 S2 V1 73.83(7) . . ?
Fe2 S2 V1 73.64(7) . . ?
Fe3 S3 Fe1 72.72(7) . . ?
Fe3 S3 V1 73.04(7) . . ?
Fe1 S3 V1 73.00(7) . . ?
Fe1 S4 Fe2 73.03(7) . . ?
Fe1 S4 Fe3 73.10(7) . . ?
Fe2 S4 Fe3 72.06(7) . . ?
O2 S5 O1 115.9(4) . . ?
O2 S5 O3 115.5(4) . . ?
O1 S5 O3 114.7(4) . . ?
O2 S5 C10 101.5(4) . . ?
O1 S5 C10 104.1(4) . . ?
O3 S5 C10 102.1(3) . . ?
C11 S6 Fe1 101.6(3) . . ?
C18 S7 Fe2 104.4(3) . . ?
C25 S8 Fe3 101.0(3) . . ?
C1 N2 N5 104.3(6) . . ?
C1 N2 V1 131.0(5) . . ?
N5 N2 V1 124.8(5) . . ?
C4 N3 N6 105.3(6) . . ?
C4 N3 V1 130.2(5) . . ?
N6 N3 V1 124.4(5) . . ?
C7 N1 N4 105.0(6) . . ?
C7 N1 V1 130.3(5) . . ?
N4 N1 V1 124.1(5) . . ?
C3 N5 N2 110.9(6) . . ?
C3 N5 C10 131.2(6) . . ?
N2 N5 C10 117.9(6) . . ?
N3 N6 C6 109.9(6) . . ?
N3 N6 C10 118.2(6) . . ?
C6 N6 C10 131.8(7) . . ?
C9 N4 N1 111.1(6) . . ?
C9 N4 C10 130.3(7) . . ?
N1 N4 C10 118.5(6) . . ?
C34 N7 C35 111.3(8) . . ?
C34 N7 C33 107.8(8) . . ?
C35 N7 C33 108.5(8) . . ?
C34 N7 C32 110.5(8) . . ?
C35 N7 C32 110.4(8) . . ?
C33 N7 C32 108.3(8) . . ?
C39 N8 C36 109.5(7) . . ?
C39 N8 C38 108.9(7) . . ?
C36 N8 C38 110.2(7) . . ?
C39 N8 C37 108.9(7) . . ?
C36 N8 C37 110.2(7) . . ?
C38 N8 C37 109.1(7) . . ?
N2 C1 C2 111.9(7) . . ?
C3 C2 C1 105.1(7) . . ?
C2 C3 N5 107.9(7) . . ?
N3 C4 C5 111.2(7) . . ?
C6 C5 C4 106.4(7) . . ?
C5 C6 N6 107.3(7) . . ?
N1 C7 C8 110.4(7) . . ?
C9 C8 C7 107.5(8) . . ?
N4 C9 C8 105.9(7) . . ?
N5 C10 N6 109.8(6) . . ?
N5 C10 N4 109.1(6) . . ?
N6 C10 N4 109.7(6) . . ?
N5 C10 S5 110.2(5) . . ?
N6 C10 S5 108.1(5) . . ?
N4 C10 S5 109.9(5) . . ?
C16 C11 C12 117.8(9) . . ?
C16 C11 S6 120.7(7) . . ?
C12 C11 S6 121.5(7) . . ?
C13 C12 C11 119.3(9) . . ?
C12 C13 C14 122.7(10) . . ?
C15 C14 C13 116.9(10) . . ?
C15 C14 C17 120.7(11) . . ?
C13 C14 C17 122.4(11) . . ?
C16 C15 C14 121.5(10) . . ?
C15 C16 C11 121.8(10) . . ?
C19 C18 C23 118.4(8) . . ?
C19 C18 S7 121.2(7) . . ?
C23 C18 S7 120.5(7) . . ?
C18 C19 C20 120.0(8) . . ?
C21 C20 C19 121.8(9) . . ?
C20 C21 C22 117.8(9) . . ?
C20 C21 C24 121.9(9) . . ?
C22 C21 C24 120.3(9) . . ?
C23 C22 C21 121.5(9) . . ?
C22 C23 C18 120.5(9) . . ?
C26 C25 C30 117.4(10) . . ?
C26 C25 S8 121.4(7) . . ?
C30 C25 S8 121.2(8) . . ?
C27 C26 C25 121.6(9) . . ?
C28 C27 C26 122.9(10) . . ?
C27 C28 C29 115.7(11) . . ?
C27 C28 C31 123.7(12) . . ?
C29 C28 C31 120.6(12) . . ?
C30 C29 C28 122.5(10) . . ?
C29 C30 C25 120.0(10) . . ?

loop_
_geom_bond_atom_site_label_1
_geom_bond_atom_site_label_2
_geom_bond_distance
_geom_bond_site_symmetry_2
_geom_bond_publ_flag
Fe1 S1 2.257(2) . ?
Fe1 S4 2.259(2) . ?
Fe1 S6 2.277(2) . ?
Fe1 S3 2.287(2) . ?
Fe1 Fe2 2.6930(16) . ?
Fe1 Fe3 2.7098(16) . ?
Fe1 V1 2.7600(16) . ?
Fe3 S2 2.262(2) . ?
Fe3 S3 2.284(2) . ?
Fe3 S8 2.287(2) . ?
Fe3 S4 2.291(2) . ?
Fe3 Fe2 2.6808(16) . ?
Fe3 V1 2.7601(16) . ?
Fe2 S1 2.262(2) . ?
Fe2 S7 2.265(2) . ?
Fe2 S4 2.267(2) . ?
Fe2 S2 2.276(2) . ?
Fe2 V1 2.7623(16) . ?
V1 N2 2.177(6) . ?
V1 N1 2.184(7) . ?
V1 N3 2.182(6) . ?
V1 S1 2.334(2) . ?
V1 S2 2.333(2) . ?
V1 S3 2.353(2) . ?
S5 O2 1.436(7) . ?
S5 O1 1.430(7) . ?
S5 O3 1.438(6) . ?
S5 C10 1.908(8) . ?
S6 C11 1.770(9) . ?
S7 C18 1.792(9) . ?
S8 C25 1.773(10) . ?
N2 C1 1.325(10) . ?
N2 N5 1.378(8) . ?
N3 C4 1.333(10) . ?
N3 N6 1.373(9) . ?
N1 C7 1.335(10) . ?
N1 N4 1.375(9) . ?
N5 C3 1.354(9) . ?
N5 C10 1.457(10) . ?
N6 C6 1.370(10) . ?
N6 C10 1.458(10) . ?
N4 C9 1.358(10) . ?
N4 C10 1.452(10) . ?
N7 C34 1.472(12) . ?
N7 C35 1.469(11) . ?
N7 C33 1.479(13) . ?
N7 C32 1.490(12) . ?
N8 C39 1.493(10) . ?
N8 C36 1.496(11) . ?
N8 C38 1.484(11) . ?
N8 C37 1.508(10) . ?
C1 C2 1.404(11) . ?
C2 C3 1.352(11) . ?
C4 C5 1.380(11) . ?
C5 C6 1.354(12) . ?
C7 C8 1.377(12) . ?
C8 C9 1.364(12) . ?
C11 C16 1.398(13) . ?
C11 C12 1.397(13) . ?
C12 C13 1.392(14) . ?
C13 C14 1.387(16) . ?
C14 C15 1.394(15) . ?
C14 C17 1.539(15) . ?
C15 C16 1.361(14) . ?
C18 C19 1.363(12) . ?
C18 C23 1.415(12) . ?
C19 C20 1.406(13) . ?
C20 C21 1.378(12) . ?
C21 C22 1.378(13) . ?
C21 C24 1.506(13) . ?
C22 C23 1.375(14) . ?
C25 C26 1.400(13) . ?
C25 C30 1.397(13) . ?
C26 C27 1.363(14) . ?
C27 C28 1.395(15) . ?
C28 C29 1.396(17) . ?
C28 C31 1.470(16) . ?
C29 C30 1.406(17) . ?
